data_7016502
loop_
_publ_author_name
'Xue, Shufang'
'Zhao, Lang'
'Guo, Yun-Nan'
'Deng, Ruiping'
'Guo, Yang'
'Tang, Jinkui'

_publ_section_title
;
 A series of tetranuclear lanthanide complexes comprising two
 edge-sharing triangular units with field-induced slow magnetic
 relaxation for Dy(4) species.
;
_journal_issue 33
_journal_name_full 'Dalton transactions (Cambridge, England : 2003)'
_journal_page_first 8347
_journal_page_last 8352
_journal_paper_doi 10.1039/c1dt10654f
_journal_volume 40
_journal_year 2011
_chemical_formula_sum 'C54 H66 N14 O26 Tb4'
_chemical_formula_weight 1962.89
_chemical_name_systematic
;
?
;
_space_group_IT_number 15
_symmetry_cell_setting monoclinic
_symmetry_space_group_name_Hall '-C 2yc'
_symmetry_space_group_name_H-M 'C 1 2/c 1'
_atom_sites_solution_hydrogens geom
_atom_sites_solution_primary direct
_atom_sites_solution_secondary difmap
_audit_creation_method SHELXL-97
_cell_angle_alpha 90.00
_cell_angle_beta 118.6170(10)
_cell_angle_gamma 90.00
_cell_formula_units_Z 4
_cell_length_a 25.3314(16)
_cell_length_b 12.7798(8)
_cell_length_c 24.6370(15)
_cell_measurement_temperature 191(2)
_cell_volume 7001.4(8)
_computing_structure_refinement 'SHELXL-97 (Sheldrick, 1997)'
_computing_structure_solution 'SHELXS-97 (Sheldrick, 1990)'
_diffrn_ambient_temperature 191(2)
_diffrn_measured_fraction_theta_full 0.998
_diffrn_measured_fraction_theta_max 0.998
_diffrn_radiation_monochromator graphite
_diffrn_radiation_source 'fine-focus sealed tube'
_diffrn_radiation_type MoK\a
_diffrn_radiation_wavelength 0.71073
_diffrn_reflns_av_R_equivalents 0.0750
_diffrn_reflns_av_sigmaI/netI 0.0953
_diffrn_reflns_limit_h_max 25
_diffrn_reflns_limit_h_min -31
_diffrn_reflns_limit_k_max 15
_diffrn_reflns_limit_k_min -15
_diffrn_reflns_limit_l_max 30
_diffrn_reflns_limit_l_min -16
_diffrn_reflns_number 18908
_diffrn_reflns_theta_full 26.06
_diffrn_reflns_theta_max 26.06
_diffrn_reflns_theta_min 1.84
_exptl_absorpt_coefficient_mu 4.078
_exptl_absorpt_correction_T_max 0.4960
_exptl_absorpt_correction_T_min 0.4288
_exptl_absorpt_correction_type multi-scan
_exptl_crystal_density_diffrn 1.862
_exptl_crystal_density_method 'not measured'
_exptl_crystal_F_000 3824
_exptl_crystal_size_max 0.25
_exptl_crystal_size_mid 0.22
_exptl_crystal_size_min 0.20
_refine_diff_density_max 1.437
_refine_diff_density_min -1.124
_refine_diff_density_rms 0.201
_refine_ls_extinction_method none
_refine_ls_goodness_of_fit_ref 1.011
_refine_ls_hydrogen_treatment constr
_refine_ls_matrix_type full
_refine_ls_number_parameters 448
_refine_ls_number_reflns 6924
_refine_ls_number_restraints 0
_refine_ls_restrained_S_all 1.011
_refine_ls_R_factor_all 0.0885
_refine_ls_R_factor_gt 0.0464
_refine_ls_shift/su_max 0.004
_refine_ls_shift/su_mean 0.000
_refine_ls_structure_factor_coef Fsqd
_refine_ls_weighting_details 'calc w=1/[\s^2^(Fo^2^)+(0.0407P)^2^+0.0000P] where P=(Fo^2^+2Fc^2^)/3'
_refine_ls_weighting_scheme calc
_refine_ls_wR_factor_gt 0.0921
_refine_ls_wR_factor_ref 0.1069
_reflns_number_gt 4586
_reflns_number_total 6924
_reflns_threshold_expression >2sigma(I)
_cod_data_source_file c1dt10654f.txt
_cod_data_source_block 2
_cod_original_sg_symbol_H-M C2/c
_cod_database_code 7016502

loop_
_symmetry_equiv_pos_as_xyz
'x, y, z'
'-x, y, -z+1/2'
'x+1/2, y+1/2, z'
'-x+1/2, y+1/2, -z+1/2'
'-x, -y, -z'
'x, -y, z-1/2'
'-x+1/2, -y+1/2, -z'
'x+1/2, -y+1/2, z-1/2'

loop_
_atom_site_label
_atom_site_type_symbol
_atom_site_fract_x
_atom_site_fract_y
_atom_site_fract_z
_atom_site_U_iso_or_equiv
_atom_site_adp_type
_atom_site_occupancy
_atom_site_symmetry_multiplicity
_atom_site_calc_flag
_atom_site_refinement_flags
Tb1 Tb 0.085993(17) 0.30378(3) 0.283735(18) 0.01864(12) Uani 1 1 d .
Tb2 Tb 0.028300(17) 0.24512(3) 0.396339(18) 0.01918(12) Uani 1 1 d .
N1 N 0.1978(3) 0.3774(5) 0.3625(3) 0.0229(17) Uani 1 1 d .
N2 N 0.1794(3) 0.3270(6) 0.4941(3) 0.0261(18) Uani 1 1 d .
N3 N 0.1313(3) 0.2808(6) 0.4967(3) 0.0269(18) Uani 1 1 d .
N4 N 0.0413(3) 0.1924(6) 0.5066(3) 0.0204(16) Uani 1 1 d .
N5 N -0.0519(3) 0.1245(5) 0.4043(3) 0.0229(17) Uani 1 1 d .
N6 N -0.1013(3) 0.0838(6) 0.3517(3) 0.0262(18) Uani 1 1 d .
N7 N -0.1629(3) 0.1524(6) 0.1937(3) 0.0234(17) Uani 1 1 d .
O1 O 0.1180(2) 0.2986(5) 0.3901(2) 0.0241(14) Uani 1 1 d .
O2 O -0.0643(2) 0.1903(4) 0.3016(2) 0.0194(13) Uani 1 1 d .
O3 O 0.0036(2) 0.3432(4) 0.3072(2) 0.0195(13) Uani 1 1 d .
H3A H 0.0043 0.4194 0.3168 0.023 Uiso 1 1 calc .
O4 O 0.0789(3) 0.4854(5) 0.2964(3) 0.0283(15) Uani 1 1 d .
O5 O 0.1218(3) 0.5775(5) 0.2515(3) 0.0435(18) Uani 1 1 d .
O6 O 0.0521(2) 0.1474(5) 0.3168(2) 0.0249(14) Uani 1 1 d .
O7 O 0.0675(3) 0.0724(5) 0.4035(3) 0.0319(16) Uani 1 1 d .
O8 O -0.0496(3) 0.3544(5) 0.3990(3) 0.0328(16) Uani 1 1 d .
O9 O 0.0389(3) 0.4276(5) 0.4342(3) 0.0348(16) Uani 1 1 d .
O10 O 0.1294(2) 0.3818(5) 0.2242(3) 0.0274(15) Uani 1 1 d .
O11 O 0.1927(3) 0.2568(6) 0.7596(3) 0.054(2) Uani 1 1 d .
H11 H 0.1679 0.3052 0.7534 0.081 Uiso 1 1 calc R
O12 O 0.1348(8) 0.5936(18) 0.4965(11) 0.295(15) Uani 1 1 d .
H12 H 0.1341 0.6169 0.4643 0.443 Uiso 1 1 calc .
O13 O 0.2085(3) 0.8205(6) 0.4539(3) 0.062(2) Uani 1 1 d .
C1 C 0.2383(4) 0.4184(7) 0.3473(4) 0.027(2) Uani 1 1 d .
H1 H 0.2296 0.4159 0.3053 0.032 Uiso 1 1 calc R
C2 C 0.2909(4) 0.4633(7) 0.3896(4) 0.030(2) Uani 1 1 d .
H2 H 0.3178 0.4921 0.3768 0.035 Uiso 1 1 calc R
C3 C 0.3049(4) 0.4664(8) 0.4513(4) 0.037(3) Uani 1 1 d .
H3 H 0.3417 0.4959 0.4816 0.045 Uiso 1 1 calc R
C4 C 0.2642(4) 0.4261(8) 0.4675(4) 0.035(2) Uani 1 1 d .
H4 H 0.2721 0.4284 0.5093 0.042 Uiso 1 1 calc R
C5 C 0.2118(4) 0.3819(6) 0.4223(4) 0.0203(19) Uani 1 1 d .
C6 C 0.1662(4) 0.3326(7) 0.4364(4) 0.023(2) Uani 1 1 d .
C7 C 0.1380(4) 0.2720(7) 0.5515(4) 0.025(2) Uani 1 1 d .
H7 H 0.1735 0.2970 0.5860 0.030 Uiso 1 1 calc R
C8 C 0.0899(4) 0.2223(7) 0.5603(4) 0.025(2) Uani 1 1 d .
C9 C 0.0958(4) 0.2042(7) 0.6183(4) 0.028(2) Uani 1 1 d .
H9 H 0.1313 0.2251 0.6543 0.033 Uiso 1 1 calc R
C10 C 0.0497(4) 0.1555(7) 0.6234(4) 0.032(2) Uani 1 1 d .
H10 H 0.0524 0.1441 0.6628 0.038 Uiso 1 1 calc R
C11 C -0.0005(4) 0.1237(7) 0.5697(4) 0.033(2) Uani 1 1 d .
H11A H -0.0332 0.0904 0.5714 0.039 Uiso 1 1 calc R
C12 C -0.0021(4) 0.1420(7) 0.5117(4) 0.027(2) Uani 1 1 d .
C13 C -0.0527(4) 0.1079(7) 0.4542(4) 0.030(2) Uani 1 1 d .
H13 H -0.0860 0.0736 0.4542 0.036 Uiso 1 1 calc R
C14 C -0.1028(4) 0.1222(7) 0.3026(4) 0.022(2) Uani 1 1 d .
C15 C -0.1528(3) 0.0892(7) 0.2419(4) 0.022(2) Uani 1 1 d .
C16 C -0.1849(4) -0.0003(7) 0.2354(4) 0.033(2) Uani 1 1 d .
H16 H -0.1765 -0.0429 0.2702 0.040 Uiso 1 1 calc R
C17 C -0.2296(4) -0.0275(7) 0.1774(4) 0.036(3) Uani 1 1 d .
H17 H -0.2524 -0.0896 0.1715 0.044 Uiso 1 1 calc R
C18 C -0.2409(4) 0.0364(7) 0.1281(4) 0.032(2) Uani 1 1 d .
H18 H -0.2716 0.0189 0.0877 0.039 Uiso 1 1 calc R
C19 C -0.2072(4) 0.1262(7) 0.1379(4) 0.025(2) Uani 1 1 d .
H19 H -0.2158 0.1708 0.1038 0.030 Uiso 1 1 calc R
C20 C 0.0971(4) 0.5691(8) 0.2847(5) 0.039(3) Uani 1 1 d .
C21 C 0.0882(8) 0.6664(10) 0.3158(7) 0.106(6) Uani 1 1 d .
H21A H 0.0531 0.7056 0.2857 0.160 Uiso 1 1 calc R
H21B H 0.1240 0.7108 0.3314 0.160 Uiso 1 1 calc R
H21C H 0.0817 0.6448 0.3504 0.160 Uiso 1 1 calc R
C22 C -0.0163(5) 0.4342(8) 0.4169(4) 0.034(2) Uani 1 1 d .
C23 C -0.0437(5) 0.5399(8) 0.4166(4) 0.051(3) Uani 1 1 d .
H23A H -0.0116 0.5901 0.4406 0.076 Uiso 1 1 calc R
H23B H -0.0701 0.5332 0.4352 0.076 Uiso 1 1 calc R
H23C H -0.0670 0.5649 0.3740 0.076 Uiso 1 1 calc R
C24 C 0.0650(4) 0.0669(7) 0.3511(4) 0.026(2) Uani 1 1 d .
C25 C 0.0769(5) -0.0360(7) 0.3296(4) 0.040(3) Uani 1 1 d .
H25A H 0.0600 -0.0928 0.3432 0.059 Uiso 1 1 calc R
H25B H 0.1204 -0.0461 0.3472 0.059 Uiso 1 1 calc R
H25C H 0.0581 -0.0362 0.2844 0.059 Uiso 1 1 calc R
C26 C 0.2478(6) 0.2978(10) 0.7794(8) 0.098(5) Uani 1 1 d .
H26A H 0.2445 0.3634 0.7574 0.147 Uiso 1 1 calc R
H26B H 0.2727 0.2482 0.7713 0.147 Uiso 1 1 calc R
H26C H 0.2663 0.3116 0.8239 0.147 Uiso 1 1 calc R
C27 C 0.1296(10) 0.6714(16) 0.5283(16) 0.208(17) Uani 1 1 d .
H27A H 0.1564 0.6595 0.5725 0.311 Uiso 1 1 calc R
H27B H 0.0880 0.6758 0.5205 0.311 Uiso 1 1 calc R
H27C H 0.1407 0.7369 0.5158 0.311 Uiso 1 1 calc R

loop_
_atom_site_aniso_label
_atom_site_aniso_U_11
_atom_site_aniso_U_22
_atom_site_aniso_U_33
_atom_site_aniso_U_23
_atom_site_aniso_U_13
_atom_site_aniso_U_12
Tb1 0.0166(2) 0.0239(2) 0.0161(2) -0.00094(19) 0.00846(17) -0.00157(19)
Tb2 0.0174(2) 0.0242(2) 0.0165(2) 0.00078(18) 0.00855(17) -0.00085(18)
N1 0.020(4) 0.027(5) 0.024(4) 0.006(3) 0.013(3) -0.002(3)
N2 0.023(4) 0.039(5) 0.016(4) 0.003(3) 0.009(3) -0.009(3)
N3 0.023(4) 0.036(5) 0.021(4) 0.002(3) 0.010(3) 0.001(3)
N4 0.014(4) 0.028(4) 0.016(4) 0.005(3) 0.004(3) 0.005(3)
N5 0.020(4) 0.029(5) 0.018(4) 0.004(3) 0.009(3) 0.004(3)
N6 0.017(4) 0.038(5) 0.019(4) 0.005(3) 0.005(3) -0.010(3)
N7 0.013(4) 0.035(5) 0.019(4) -0.005(3) 0.005(3) -0.001(3)
O1 0.017(3) 0.037(4) 0.015(3) -0.008(3) 0.005(2) -0.008(3)
O2 0.021(3) 0.020(3) 0.020(3) 0.004(3) 0.011(2) -0.001(3)
O3 0.024(3) 0.015(3) 0.026(3) 0.000(2) 0.017(3) 0.000(2)
O4 0.025(3) 0.028(4) 0.033(4) -0.002(3) 0.015(3) -0.002(3)
O5 0.053(5) 0.039(5) 0.048(5) 0.005(3) 0.032(4) -0.012(4)
O6 0.025(3) 0.025(4) 0.023(3) 0.001(3) 0.009(3) -0.001(3)
O7 0.038(4) 0.037(4) 0.029(4) 0.003(3) 0.023(3) 0.002(3)
O8 0.031(4) 0.046(4) 0.023(4) 0.005(3) 0.013(3) 0.014(3)
O9 0.043(4) 0.029(4) 0.030(4) -0.004(3) 0.015(3) 0.002(3)
O10 0.020(3) 0.033(4) 0.031(4) -0.001(3) 0.014(3) -0.007(3)
O11 0.050(5) 0.048(5) 0.054(5) -0.002(4) 0.017(4) 0.017(4)
O12 0.134(17) 0.27(3) 0.29(2) 0.12(2) -0.049(16) -0.086(17)
O13 0.060(5) 0.045(5) 0.058(5) 0.018(4) 0.010(4) -0.011(4)
C1 0.022(5) 0.035(6) 0.024(5) 0.001(4) 0.011(4) 0.004(4)
C2 0.028(5) 0.039(6) 0.031(6) 0.006(4) 0.021(5) -0.006(4)
C3 0.025(5) 0.062(8) 0.020(5) -0.002(5) 0.006(4) -0.014(5)
C4 0.028(6) 0.052(7) 0.026(5) -0.006(5) 0.013(4) -0.019(5)
C5 0.018(4) 0.022(5) 0.026(5) 0.008(4) 0.014(4) -0.002(4)
C6 0.022(5) 0.030(6) 0.019(5) -0.003(4) 0.010(4) -0.005(4)
C7 0.025(5) 0.026(6) 0.023(5) 0.003(4) 0.010(4) -0.002(4)
C8 0.025(5) 0.028(6) 0.022(5) 0.004(4) 0.012(4) 0.003(4)
C9 0.029(5) 0.042(6) 0.012(4) 0.001(4) 0.010(4) -0.003(5)
C10 0.039(6) 0.038(6) 0.016(5) 0.004(4) 0.012(4) 0.004(5)
C11 0.032(6) 0.047(7) 0.028(6) 0.002(5) 0.020(5) -0.010(5)
C12 0.026(5) 0.026(5) 0.036(6) 0.007(4) 0.021(4) 0.001(4)
C13 0.013(5) 0.047(7) 0.022(5) 0.006(4) 0.003(4) -0.005(4)
C14 0.024(5) 0.025(5) 0.019(5) -0.002(4) 0.011(4) -0.004(4)
C15 0.012(4) 0.035(6) 0.016(5) 0.003(4) 0.004(4) 0.009(4)
C16 0.026(5) 0.032(6) 0.035(6) 0.003(5) 0.010(5) -0.006(4)
C17 0.035(6) 0.027(6) 0.037(6) -0.002(5) 0.008(5) -0.012(5)
C18 0.031(6) 0.035(6) 0.021(5) -0.001(4) 0.004(4) -0.005(5)
C19 0.020(5) 0.033(6) 0.021(5) 0.000(4) 0.008(4) 0.004(4)
C20 0.035(6) 0.019(6) 0.054(7) 0.004(5) 0.014(5) -0.006(5)
C21 0.173(17) 0.038(9) 0.169(16) -0.027(9) 0.131(14) -0.023(9)
C22 0.049(7) 0.030(6) 0.034(6) -0.006(5) 0.028(5) 0.006(5)
C23 0.061(8) 0.041(7) 0.035(6) -0.003(5) 0.010(6) 0.022(6)
C24 0.013(5) 0.029(6) 0.040(6) -0.004(5) 0.016(4) -0.005(4)
C25 0.057(7) 0.035(6) 0.040(6) -0.001(5) 0.034(6) 0.002(5)
C26 0.081(11) 0.049(9) 0.198(18) -0.013(10) 0.093(12) -0.002(8)
C27 0.12(2) 0.086(18) 0.48(5) 0.04(2) 0.20(3) 0.057(15)

loop_
_atom_type_symbol
_atom_type_description
_atom_type_scat_dispersion_real
_atom_type_scat_dispersion_imag
_atom_type_scat_source
C C 0.0033 0.0016 'International Tables Vol C Tables 4.2.6.8 and 6.1.1.4'
H H 0.0000 0.0000 'International Tables Vol C Tables 4.2.6.8 and 6.1.1.4'
N N 0.0061 0.0033 'International Tables Vol C Tables 4.2.6.8 and 6.1.1.4'
O O 0.0106 0.0060 'International Tables Vol C Tables 4.2.6.8 and 6.1.1.4'
Tb Tb -0.1723 4.1537 'International Tables Vol C Tables 4.2.6.8 and 6.1.1.4'

loop_
_geom_angle_atom_site_label_1
_geom_angle_atom_site_label_2
_geom_angle_atom_site_label_3
_geom_angle
_geom_angle_site_symmetry_1
_geom_angle_site_symmetry_3
O1 Tb1 O3 136.79(18) . 2
O1 Tb1 O4 83.5(2) . .
O3 Tb1 O4 79.36(19) 2 .
O1 Tb1 O2 140.9(2) . 2
O3 Tb1 O2 65.35(18) 2 2
O4 Tb1 O2 135.45(19) . 2
O1 Tb1 O10 132.25(19) . .
O3 Tb1 O10 81.19(18) 2 .
O4 Tb1 O10 76.2(2) . .
O2 Tb1 O10 72.42(19) 2 .
O1 Tb1 O3 67.85(18) . .
O3 Tb1 O3 69.0(2) 2 .
O4 Tb1 O3 68.99(19) . .
O2 Tb1 O3 117.74(17) 2 .
O10 Tb1 O3 137.33(18) . .
O1 Tb1 N7 85.3(2) . 2
O3 Tb1 N7 129.92(19) 2 2
O4 Tb1 N7 142.9(2) . 2
O2 Tb1 N7 64.60(19) 2 2
O10 Tb1 N7 85.7(2) . 2
O3 Tb1 N7 136.90(19) . 2
O1 Tb1 N1 61.85(19) . .
O3 Tb1 N1 143.45(19) 2 .
O4 Tb1 N1 71.7(2) . .
O2 Tb1 N1 123.97(19) 2 .
O10 Tb1 N1 70.78(19) . .
O3 Tb1 N1 118.06(19) . .
N7 Tb1 N1 71.9(2) 2 .
O1 Tb1 Tb1 101.35(13) . 2
O3 Tb1 Tb1 38.16(12) 2 2
O4 Tb1 Tb1 85.11(14) . 2
O2 Tb1 Tb1 83.36(12) 2 2
O10 Tb1 Tb1 119.06(13) . 2
O3 Tb1 Tb1 36.11(12) . 2
N7 Tb1 Tb1 131.86(15) 2 2
N1 Tb1 Tb1 152.17(15) . 2
O3 Tb2 O7 118.62(19) . .
O3 Tb2 O8 82.10(18) . .
O7 Tb2 O8 146.9(2) . .
O3 Tb2 O1 68.32(18) . .
O7 Tb2 O1 84.1(2) . .
O8 Tb2 O1 128.9(2) . .
O3 Tb2 O9 77.33(19) . .
O7 Tb2 O9 151.0(2) . .
O8 Tb2 O9 52.8(2) . .
O1 Tb2 O9 79.9(2) . .
O3 Tb2 O2 64.03(17) . .
O7 Tb2 O2 88.91(19) . .
O8 Tb2 O2 77.04(19) . .
O1 Tb2 O2 120.42(16) . .
O9 Tb2 O2 120.07(19) . .
O3 Tb2 O6 66.93(18) . .
O7 Tb2 O6 51.73(19) . .
O8 Tb2 O6 140.26(17) . .
O1 Tb2 O6 62.24(17) . .
O9 Tb2 O6 134.9(2) . .
O2 Tb2 O6 67.45(16) . .
O3 Tb2 N5 121.01(19) . .
O7 Tb2 N5 76.2(2) . .
O8 Tb2 N5 70.8(2) . .
O1 Tb2 N5 160.3(2) . .
O9 Tb2 N5 118.1(2) . .
O2 Tb2 N5 59.38(19) . .
O6 Tb2 N5 103.8(2) . .
O3 Tb2 N3 119.2(2) . .
O7 Tb2 N3 84.3(2) . .
O8 Tb2 N3 108.9(2) . .
O1 Tb2 N3 58.61(19) . .
O9 Tb2 N3 66.7(2) . .
O2 Tb2 N3 173.2(2) . .
O6 Tb2 N3 107.75(19) . .
N5 Tb2 N3 118.9(2) . .
O3 Tb2 N4 160.15(19) . .
O7 Tb2 N4 81.2(2) . .
O8 Tb2 N4 79.84(19) . .
O1 Tb2 N4 118.02(18) . .
O9 Tb2 N4 85.2(2) . .
O2 Tb2 N4 119.08(18) . .
O6 Tb2 N4 132.91(19) . .
N5 Tb2 N4 59.9(2) . .
N3 Tb2 N4 60.2(2) . .
C5 N1 C1 116.7(7) . .
C5 N1 Tb1 115.8(5) . .
C1 N1 Tb1 127.2(6) . .
C6 N2 N3 107.8(6) . .
C7 N3 N2 114.2(7) . .
C7 N3 Tb2 123.1(6) . .
N2 N3 Tb2 121.9(5) . .
C12 N4 C8 116.7(7) . .
C12 N4 Tb2 121.0(5) . .
C8 N4 Tb2 122.2(5) . .
C13 N5 N6 114.7(7) . .
C13 N5 Tb2 123.1(6) . .
N6 N5 Tb2 121.8(5) . .
C14 N6 N5 109.9(7) . .
C19 N7 C15 117.8(8) . .
C19 N7 Tb1 125.3(6) . 2
C15 N7 Tb1 116.6(5) . 2
C6 O1 Tb1 130.9(5) . .
C6 O1 Tb2 123.9(5) . .
Tb1 O1 Tb2 104.09(19) . .
C14 O2 Tb1 123.8(5) . 2
C14 O2 Tb2 122.9(5) . .
Tb1 O2 Tb2 111.7(2) 2 .
Tb2 O3 Tb1 118.7(2) . 2
Tb2 O3 Tb1 103.5(2) . .
Tb1 O3 Tb1 105.73(19) 2 .
C20 O4 Tb1 138.5(6) . .
C24 O6 Tb2 88.1(5) . .
C24 O7 Tb2 99.2(5) . .
C22 O8 Tb2 93.3(6) . .
C22 O9 Tb2 91.9(6) . .
N1 C1 C2 123.1(8) . .
C1 C2 C3 119.4(8) . .
C4 C3 C2 118.5(8) . .
C3 C4 C5 119.1(9) . .
N1 C5 C4 123.3(7) . .
N1 C5 C6 114.2(7) . .
C4 C5 C6 122.5(8) . .
O1 C6 N2 126.1(7) . .
O1 C6 C5 116.8(7) . .
N2 C6 C5 117.1(7) . .
N3 C7 C8 119.2(8) . .
N4 C8 C9 123.8(8) . .
N4 C8 C7 113.9(7) . .
C9 C8 C7 122.3(8) . .
C10 C9 C8 119.5(8) . .
C9 C10 C11 118.2(8) . .
C10 C11 C12 118.8(8) . .
N4 C12 C11 122.9(8) . .
N4 C12 C13 116.0(8) . .
C11 C12 C13 121.1(8) . .
N5 C13 C12 118.9(8) . .
N6 C14 O2 125.4(7) . .
N6 C14 C15 117.6(8) . .
O2 C14 C15 116.9(7) . .
N7 C15 C16 123.0(8) . .
N7 C15 C14 115.1(8) . .
C16 C15 C14 121.9(8) . .
C15 C16 C17 118.6(9) . .
C18 C17 C16 119.2(9) . .
C17 C18 C19 119.3(8) . .
N7 C19 C18 122.1(8) . .
O5 C20 O4 125.5(10) . .
O5 C20 C21 119.9(10) . .
O4 C20 C21 114.7(10) . .
O9 C22 O8 121.0(9) . .
O9 C22 C23 119.6(10) . .
O8 C22 C23 119.3(10) . .
O7 C24 O6 120.3(8) . .
O7 C24 C25 119.3(8) . .
O6 C24 C25 120.4(9) . .

loop_
_geom_bond_atom_site_label_1
_geom_bond_atom_site_label_2
_geom_bond_distance
_geom_bond_site_symmetry_2
Tb1 O1 2.345(5) .
Tb1 O3 2.356(5) 2
Tb1 O4 2.361(6) .
Tb1 O2 2.391(5) 2
Tb1 O10 2.430(5) .
Tb1 O3 2.470(5) .
Tb1 N7 2.610(7) 2
Tb1 N1 2.721(7) .
Tb1 Tb1 3.8479(8) 2
Tb2 O3 2.339(5) .
Tb2 O7 2.392(6) .
Tb2 O8 2.444(6) .
Tb2 O1 2.447(5) .
Tb2 O9 2.478(6) .
Tb2 O2 2.489(5) .
Tb2 O6 2.625(6) .
Tb2 N5 2.632(7) .
Tb2 N3 2.636(7) .
Tb2 N4 2.662(6) .
N1 C5 1.343(9) .
N1 C1 1.354(10) .
N2 C6 1.298(9) .
N2 N3 1.384(9) .
N3 C7 1.280(10) .
N4 C12 1.331(10) .
N4 C8 1.360(10) .
N5 C13 1.257(10) .
N5 N6 1.401(9) .
N6 C14 1.290(10) .
N7 C19 1.337(10) .
N7 C15 1.355(10) .
N7 Tb1 2.610(7) 2
O1 C6 1.283(9) .
O2 C14 1.316(9) .
O2 Tb1 2.391(5) 2
O3 Tb1 2.356(5) 2
O4 C20 1.252(11) .
O5 C20 1.249(11) .
O6 C24 1.271(10) .
O7 C24 1.264(9) .
O8 C22 1.261(11) .
O9 C22 1.253(11) .
O11 C26 1.345(14) .
O12 C27 1.31(3) .
C1 C2 1.364(11) .
C2 C3 1.388(11) .
C3 C4 1.370(12) .
C4 C5 1.381(11) .
C5 C6 1.493(11) .
C7 C8 1.479(11) .
C8 C9 1.383(11) .
C9 C10 1.382(12) .
C10 C11 1.386(12) .
C11 C12 1.428(11) .
C12 C13 1.450(11) .
C14 C15 1.485(11) .
C15 C16 1.367(12) .
C16 C17 1.377(12) .
C17 C18 1.375(12) .
C18 C19 1.381(12) .
C20 C21 1.534(15) .
C22 C23 1.518(13) .
C24 C25 1.501(12) .
